data_1507485
loop_
_publ_author_name
'Lu, Cheng'
'Lu, Xiyan'

_publ_section_title
;
 Tandem reactions to construct heterocycles via phosphine-catalyzed
 umpolung addition and intramolecular conjugate addition.
;
_journal_issue 26
_journal_name_full 'Organic letters'
_journal_page_first 4677
_journal_page_last 4679
_journal_paper_doi 10.1021/ol0270733
_journal_volume 4
_journal_year 2002
_chemical_formula_sum 'C19 H27 N O4 S'
_chemical_formula_weight 365.48
_chemical_name_systematic
; 
 ? 
;
_space_group_IT_number 15
_symmetry_cell_setting monoclinic
_symmetry_space_group_name_Hall '-C 2yc'
_symmetry_space_group_name_H-M 'C 1 2/c 1'
_atom_sites_solution_hydrogens geom
_atom_sites_solution_primary direct
_atom_sites_solution_secondary difmap
_audit_creation_method SHELXL-97
_cell_angle_alpha 90.00
_cell_angle_beta 100.892(2)
_cell_angle_gamma 90.00
_cell_formula_units_Z 8
_cell_length_a 17.4458(17)
_cell_length_b 14.1729(13)
_cell_length_c 16.0903(15)
_cell_measurement_reflns_used 1404
_cell_measurement_temperature 293(2)
_cell_measurement_theta_max 38.967
_cell_measurement_theta_min 4.755
_cell_volume 3906.8(6)
_computing_cell_refinement 'Bruker SMART'
_computing_data_collection 'Bruker SMART'
_computing_data_reduction 'Bruker SHELXTL'
_computing_molecular_graphics 'Bruker SHELXTL'
_computing_publication_material 'Bruker SHELXTL'
_computing_structure_refinement 'SHELXL-97 (Sheldrick, 1997)'
_computing_structure_solution 'SHELXS-97 (Sheldrick, 1990)'
_diffrn_ambient_temperature 293(2)
_diffrn_measured_fraction_theta_full 0.946
_diffrn_measured_fraction_theta_max 0.946
_diffrn_measurement_device_type 'CCD area detector'
_diffrn_measurement_method 'phi and omega scans'
_diffrn_radiation_monochromator graphite
_diffrn_radiation_source 'fine-focus sealed tube'
_diffrn_radiation_type MoK\a
_diffrn_radiation_wavelength 0.71073
_diffrn_reflns_av_R_equivalents 0.0487
_diffrn_reflns_av_sigmaI/netI 0.0887
_diffrn_reflns_limit_h_max 22
_diffrn_reflns_limit_h_min -19
_diffrn_reflns_limit_k_max 12
_diffrn_reflns_limit_k_min -18
_diffrn_reflns_limit_l_max 20
_diffrn_reflns_limit_l_min -21
_diffrn_reflns_number 11857
_diffrn_reflns_theta_full 28.28
_diffrn_reflns_theta_max 28.28
_diffrn_reflns_theta_min 1.86
_exptl_absorpt_coefficient_mu 0.188
_exptl_absorpt_correction_T_max 1.00000
_exptl_absorpt_correction_T_min 0.33528
_exptl_absorpt_correction_type sadabs
_exptl_crystal_density_diffrn 1.243
_exptl_crystal_density_method 'not measured'
_exptl_crystal_F_000 1568
_refine_diff_density_max 0.173
_refine_diff_density_min -0.134
_refine_diff_density_rms 0.031
_refine_ls_extinction_method none
_refine_ls_goodness_of_fit_ref 0.740
_refine_ls_hydrogen_treatment mixed
_refine_ls_matrix_type full
_refine_ls_number_parameters 334
_refine_ls_number_reflns 4583
_refine_ls_number_restraints 4
_refine_ls_restrained_S_all 0.743
_refine_ls_R_factor_all 0.1227
_refine_ls_R_factor_gt 0.0451
_refine_ls_shift/su_max 0.128
_refine_ls_shift/su_mean 0.006
_refine_ls_structure_factor_coef Fsqd
_refine_ls_weighting_details 'calc w=1/[\s^2^(Fo^2^)+(0.0313P)^2^+0.0000P] where P=(Fo^2^+2Fc^2^)/3'
_refine_ls_weighting_scheme calc
_refine_ls_wR_factor_gt 0.0776
_refine_ls_wR_factor_ref 0.0912
_reflns_number_gt 1805
_reflns_number_total 4583
_reflns_threshold_expression >2sigma(I)
_cod_data_source_file ol0270733si20021011_061910.cif
_cod_data_source_block cd22248
_cod_depositor_comments
;
The following automatic conversions were performed:

'_symmetry_cell_setting' value 'Monoclinic' changed to 'monoclinic'
according to /home/saulius/struct/CIF-dictionaries/cif_core.dic
dictionary named 'cif_core.dic' version 2.4.1 from 2010-06-29.

Automatic conversion script
Id: cif_fix_values 1715 2011-07-08 13:25:40Z adriana 
;
_cod_original_sg_symbol_H-M C2/c
_cod_database_code 1507485

loop_
_symmetry_equiv_pos_as_xyz
'x, y, z'
'-x, y, -z+1/2'
'x+1/2, y+1/2, z'
'-x+1/2, y+1/2, -z+1/2'
'-x, -y, -z'
'x, -y, z-1/2'
'-x+1/2, -y+1/2, -z'
'x+1/2, -y+1/2, z-1/2'

loop_
_atom_site_label
_atom_site_type_symbol
_atom_site_fract_x
_atom_site_fract_y
_atom_site_fract_z
_atom_site_U_iso_or_equiv
_atom_site_adp_type
_atom_site_occupancy
_atom_site_symmetry_multiplicity
_atom_site_calc_flag
_atom_site_refinement_flags
S S 0.32288(4) 1.11473(4) 0.21941(4) 0.0723(2) Uani 1 1 d .
O1 O 0.46695(11) 0.71184(11) 0.38236(10) 0.1009(6) Uani 1 1 d .
O2 O 0.46010(8) 0.93431(9) 0.41711(8) 0.0609(4) Uani 1 1 d .
O3 O 0.26608(10) 1.05780(11) 0.16642(10) 0.0977(6) Uani 1 1 d .
O4 O 0.37495(10) 1.17284(10) 0.18319(10) 0.0937(5) Uani 1 1 d .
N N 0.37821(10) 1.04252(11) 0.28413(10) 0.0562(4) Uani 1 1 d .
C1 C 0.27427(13) 1.18678(15) 0.28151(13) 0.0607(6) Uani 1 1 d .
C2 C 0.30966(14) 1.26736(17) 0.31780(16) 0.0690(7) Uani 1 1 d .
C3 C 0.27369(16) 1.32163(19) 0.36955(17) 0.0763(7) Uani 1 1 d .
C4 C 0.20177(16) 1.2975(2) 0.38655(16) 0.0793(7) Uani 1 1 d .
C5 C 0.16678(16) 1.2176(2) 0.3489(2) 0.0912(9) Uani 1 1 d D
C6 C 0.20208(15) 1.16200(19) 0.29730(18) 0.0783(7) Uani 1 1 d .
C7 C 0.1639(3) 1.3562(3) 0.4459(3) 0.1166(13) Uani 1 1 d D
C8 C 0.49874(14) 1.00767(17) 0.37990(17) 0.0621(6) Uani 1 1 d .
C9 C 0.44234(14) 1.08360(16) 0.34495(16) 0.0616(6) Uani 1 1 d .
C10 C 0.33945(14) 0.96699(16) 0.32250(17) 0.0615(6) Uani 1 1 d .
C11 C 0.39916(13) 0.89309(15) 0.35696(14) 0.0570(6) Uani 1 1 d .
C12 C 0.36598(15) 0.81511(17) 0.40253(18) 0.0674(7) Uani 1 1 d .
C13 C 0.42392(13) 0.73691(15) 0.42906(15) 0.0673(6) Uani 1 1 d .
C14 C 0.42661(14) 0.69367(17) 0.51521(16) 0.0697(7) Uani 1 1 d .
C15 C 0.35287(17) 0.6350(2) 0.5138(2) 0.0892(9) Uani 1 1 d D
C16 C 0.3548(2) 0.5877(3) 0.5999(2) 0.1075(11) Uani 1 1 d .
C17 C 0.4286(2) 0.5336(2) 0.6303(2) 0.0991(10) Uani 1 1 d .
C18 C 0.4989(2) 0.5937(3) 0.6310(2) 0.1092(11) Uani 1 1 d .
C19 C 0.49794(17) 0.6392(2) 0.5459(2) 0.0908(9) Uani 1 1 d D
H1 H 0.3570(10) 1.2858(11) 0.3046(10) 0.051(6) Uiso 1 1 d .
H2 H 0.2985(11) 1.3750(13) 0.3908(12) 0.061(7) Uiso 1 1 d .
H3 H 0.1196(11) 1.2042(13) 0.3586(12) 0.077(7) Uiso 1 1 d D
H4 H 0.1776(12) 1.1069(14) 0.2647(12) 0.080(7) Uiso 1 1 d .
H5 H 0.1702(16) 1.4192(18) 0.4410(17) 0.125(12) Uiso 1 1 d .
H6 H 0.110(2) 1.340(2) 0.432(2) 0.185(18) Uiso 1 1 d .
H7 H 0.1842(18) 1.343(2) 0.5014(13) 0.178(18) Uiso 1 1 d D
H8 H 0.5209(9) 0.9788(11) 0.3328(11) 0.051(5) Uiso 1 1 d .
H9 H 0.5401(11) 1.0285(13) 0.4276(13) 0.081(7) Uiso 1 1 d .
H10 H 0.4652(10) 1.1309(12) 0.3157(12) 0.068(6) Uiso 1 1 d .
H11 H 0.4220(10) 1.1122(11) 0.3892(11) 0.052(6) Uiso 1 1 d .
H12 H 0.3141(9) 0.9906(11) 0.3676(10) 0.050(6) Uiso 1 1 d .
H13 H 0.2997(11) 0.9402(11) 0.2793(12) 0.064(6) Uiso 1 1 d .
H14 H 0.4212(10) 0.8666(11) 0.3093(11) 0.063(6) Uiso 1 1 d .
H15 H 0.3489(11) 0.8411(13) 0.4502(12) 0.073(7) Uiso 1 1 d .
H16 H 0.3197(11) 0.7877(13) 0.3685(12) 0.072(7) Uiso 1 1 d .
H17 H 0.4243(12) 0.7481(15) 0.5585(14) 0.110(9) Uiso 1 1 d .
H18 H 0.3081(15) 0.6723(17) 0.4938(16) 0.127(11) Uiso 1 1 d .
H19 H 0.3600(12) 0.5820(12) 0.4722(12) 0.090(8) Uiso 1 1 d D
H20 H 0.364(2) 0.637(2) 0.650(2) 0.213(19) Uiso 1 1 d .
H21 H 0.3086(15) 0.5483(17) 0.5939(16) 0.129(10) Uiso 1 1 d .
H22 H 0.4287(12) 0.5082(14) 0.6868(14) 0.093(8) Uiso 1 1 d .
H23 H 0.4090(16) 0.4889(19) 0.5744(18) 0.145(11) Uiso 1 1 d .
H24 H 0.5459(19) 0.555(2) 0.646(2) 0.165(15) Uiso 1 1 d .
H25 H 0.4903(19) 0.647(2) 0.6719(19) 0.167(16) Uiso 1 1 d .
H26 H 0.4880(17) 0.5921(16) 0.4956(15) 0.155(13) Uiso 1 1 d D
H27 H 0.5438(13) 0.6765(14) 0.5475(13) 0.092(8) Uiso 1 1 d .

loop_
_atom_site_aniso_label
_atom_site_aniso_U_11
_atom_site_aniso_U_22
_atom_site_aniso_U_33
_atom_site_aniso_U_23
_atom_site_aniso_U_13
_atom_site_aniso_U_12
S 0.0811(5) 0.0730(4) 0.0629(4) 0.0147(3) 0.0139(4) 0.0160(4)
O1 0.1296(16) 0.0961(12) 0.0901(13) 0.0216(10) 0.0538(12) 0.0425(11)
O2 0.0571(9) 0.0726(9) 0.0520(9) 0.0076(7) 0.0078(8) -0.0029(7)
O3 0.1104(14) 0.0941(12) 0.0726(11) -0.0018(9) -0.0236(11) 0.0119(10)
O4 0.1128(14) 0.0906(11) 0.0919(12) 0.0390(9) 0.0557(11) 0.0228(10)
N 0.0544(11) 0.0570(10) 0.0564(11) 0.0073(9) 0.0087(10) 0.0058(9)
C1 0.0526(14) 0.0562(14) 0.0734(15) 0.0181(12) 0.0124(12) 0.0071(11)
C2 0.0499(16) 0.0707(18) 0.0904(19) 0.0180(14) 0.0232(15) 0.0081(14)
C3 0.0713(19) 0.0607(18) 0.097(2) 0.0082(15) 0.0176(16) 0.0119(15)
C4 0.0691(19) 0.0788(19) 0.095(2) 0.0321(15) 0.0275(16) 0.0326(15)
C5 0.0549(19) 0.096(2) 0.131(3) 0.0387(19) 0.0373(19) 0.0130(17)
C6 0.0627(18) 0.0686(18) 0.105(2) 0.0170(16) 0.0191(17) 0.0005(15)
C7 0.122(3) 0.114(3) 0.128(3) 0.022(2) 0.060(3) 0.059(3)
C8 0.0543(16) 0.0749(17) 0.0585(16) 0.0063(14) 0.0140(14) 0.0015(13)
C9 0.0606(16) 0.0629(16) 0.0661(16) 0.0015(13) 0.0245(14) -0.0044(13)
C10 0.0536(15) 0.0648(16) 0.0633(17) 0.0023(13) 0.0035(14) -0.0041(13)
C11 0.0585(15) 0.0615(14) 0.0508(13) 0.0035(12) 0.0097(13) 0.0018(12)
C12 0.0608(17) 0.0640(16) 0.0775(19) 0.0061(14) 0.0132(16) 0.0009(14)
C13 0.0664(16) 0.0636(15) 0.0746(17) 0.0041(13) 0.0198(14) 0.0048(12)
C14 0.0709(18) 0.0654(16) 0.0781(18) 0.0098(14) 0.0274(14) 0.0010(13)
C15 0.063(2) 0.100(2) 0.105(2) 0.015(2) 0.0160(18) -0.0092(17)
C16 0.093(3) 0.120(3) 0.120(3) 0.032(2) 0.046(2) -0.022(2)
C17 0.112(3) 0.109(2) 0.077(2) 0.0264(19) 0.020(2) -0.025(2)
C18 0.092(3) 0.132(3) 0.102(3) 0.050(2) 0.013(2) -0.018(2)
C19 0.064(2) 0.114(2) 0.092(2) 0.039(2) 0.0080(17) -0.0153(18)

loop_
_atom_type_symbol
_atom_type_description
_atom_type_scat_dispersion_real
_atom_type_scat_dispersion_imag
_atom_type_scat_source
C C 0.0033 0.0016 'International Tables Vol C Tables 4.2.6.8 and 6.1.1.4'
H H 0.0000 0.0000 'International Tables Vol C Tables 4.2.6.8 and 6.1.1.4'
N N 0.0061 0.0033 'International Tables Vol C Tables 4.2.6.8 and 6.1.1.4'
O O 0.0106 0.0060 'International Tables Vol C Tables 4.2.6.8 and 6.1.1.4'
S S 0.1246 0.1234 'International Tables Vol C Tables 4.2.6.8 and 6.1.1.4'

loop_
_geom_angle_atom_site_label_1
_geom_angle_atom_site_label_2
_geom_angle_atom_site_label_3
_geom_angle
O3 S O4 120.32(10)
O3 S N 106.59(9)
O4 S N 105.99(9)
O3 S C1 108.25(11)
O4 S C1 108.03(10)
N S C1 106.95(9)
C11 O2 C8 111.39(16)
C9 N C10 111.42(18)
C9 N S 117.49(14)
C10 N S 117.48(15)
C2 C1 C6 119.1(2)
C2 C1 S 119.91(18)
C6 C1 S 120.9(2)
C3 C2 C1 120.3(2)
C3 C2 H1 120.7(10)
C1 C2 H1 118.9(10)
C2 C3 C4 121.4(3)
C2 C3 H2 117.2(12)
C4 C3 H2 121.4(12)
C5 C4 C3 117.6(3)
C5 C4 C7 121.5(3)
C3 C4 C7 120.9(3)
C6 C5 C4 121.9(3)
C6 C5 H3 121.4(14)
C4 C5 H3 116.7(13)
C5 C6 C1 119.7(3)
C5 C6 H4 125.1(12)
C1 C6 H4 114.9(12)
C4 C7 H5 114.4(18)
C4 C7 H6 105(2)
H5 C7 H6 110(3)
C4 C7 H7 112(2)
H5 C7 H7 105(3)
H6 C7 H7 111(3)
O2 C8 C9 110.61(19)
O2 C8 H8 107.4(9)
C9 C8 H8 109.3(9)
O2 C8 H9 102.9(11)
C9 C8 H9 114.0(11)
H8 C8 H9 112.2(15)
N C9 C8 109.36(19)
N C9 H10 106.8(11)
C8 C9 H10 112.7(11)
N C9 H11 109.0(10)
C8 C9 H11 109.9(10)
H10 C9 H11 108.9(14)
N C10 C11 108.74(18)
N C10 H12 111.9(9)
C11 C10 H12 110.1(10)
N C10 H13 108.1(10)
C11 C10 H13 110.2(10)
H12 C10 H13 107.9(14)
O2 C11 C12 106.13(18)
O2 C11 C10 109.94(18)
C12 C11 C10 112.81(19)
O2 C11 H14 109.4(11)
C12 C11 H14 109.8(10)
C10 C11 H14 108.7(10)
C11 C12 C13 112.33(19)
C11 C12 H15 108.5(12)
C13 C12 H15 110.7(12)
C11 C12 H16 112.1(12)
C13 C12 H16 108.0(12)
H15 C12 H16 105.0(17)
O1 C13 C12 120.1(2)
O1 C13 C14 122.4(2)
C12 C13 C14 117.5(2)
C19 C14 C13 113.5(2)
C19 C14 C15 112.1(2)
C13 C14 C15 109.1(2)
C19 C14 H17 107.5(13)
C13 C14 H17 108.3(12)
C15 C14 H17 105.8(12)
C14 C15 C16 110.5(3)
C14 C15 H18 109.8(16)
C16 C15 H18 115.3(16)
C14 C15 H19 101.7(12)
C16 C15 H19 106.5(12)
H18 C15 H19 112(2)
C17 C16 C15 112.9(3)
C17 C16 H20 95(2)
C15 C16 H20 112.1(19)
C17 C16 H21 112.7(16)
C15 C16 H21 106.6(17)
H20 C16 H21 118(2)
C18 C17 C16 111.4(3)
C18 C17 H22 110.3(13)
C16 C17 H22 110.0(12)
C18 C17 H23 117.6(14)
C16 C17 H23 84.9(15)
H22 C17 H23 119.6(19)
C17 C18 C19 111.6(3)
C17 C18 H24 109.5(18)
C19 C18 H24 109.1(19)
C17 C18 H25 101.9(18)
C19 C18 H25 106.5(17)
H24 C18 H25 118(3)
C14 C19 C18 113.1(3)
C14 C19 H26 94.1(17)
C18 C19 H26 113.8(16)
C14 C19 H27 111.8(13)
C18 C19 H27 110.2(13)
H26 C19 H27 113(2)

loop_
_geom_bond_atom_site_label_1
_geom_bond_atom_site_label_2
_geom_bond_distance
S O3 1.4284(16)
S O4 1.4295(14)
S N 1.6382(16)
S C1 1.755(2)
O1 C13 1.211(2)
O2 C11 1.421(2)
O2 C8 1.431(2)
N C9 1.461(3)
N C10 1.464(2)
C1 C2 1.375(3)
C1 C6 1.377(3)
C2 C3 1.370(3)
C2 H1 0.928(16)
C3 C4 1.377(3)
C3 H2 0.906(17)
C4 C5 1.372(4)
C4 C7 1.510(4)
C5 C6 1.372(3)
C5 H3 0.887(17)
C6 H4 0.991(19)
C7 H5 0.91(2)
C7 H6 0.96(3)
C7 H7 0.917(18)
C8 C9 1.494(3)
C8 H8 1.001(16)
C8 H9 0.99(2)
C9 H10 0.948(18)
C9 H11 0.946(16)
C10 C11 1.507(3)
C10 H12 0.976(15)
C10 H13 0.962(19)
C11 C12 1.502(3)
C11 H14 0.993(17)
C12 C13 1.506(3)
C12 H15 0.948(18)
C12 H16 0.967(19)
C13 C14 1.508(3)
C14 C19 1.468(3)
C14 C15 1.528(3)
C14 H17 1.05(2)
C15 C16 1.534(4)
C15 H18 0.95(2)
C15 H19 1.029(14)
C16 C17 1.499(4)
C16 H20 1.06(3)
C16 H21 0.97(2)
C17 C18 1.491(4)
C17 H22 0.98(2)
C17 H23 1.10(3)
C18 C19 1.512(4)
C18 H24 0.98(3)
C18 H25 1.03(3)
C19 H26 1.038(17)
C19 H27 0.96(2)

loop_
_geom_torsion_atom_site_label_1
_geom_torsion_atom_site_label_2
_geom_torsion_atom_site_label_3
_geom_torsion_atom_site_label_4
_geom_torsion
O3 S N C9 179.23(15)
O4 S N C9 49.93(17)
C1 S N C9 -65.15(18)
O3 S N C10 -43.50(18)
O4 S N C10 -172.79(16)
C1 S N C10 72.12(18)
O3 S C1 C2 -159.63(17)
O4 S C1 C2 -27.8(2)
N S C1 C2 85.86(19)
O3 S C1 C6 22.9(2)
O4 S C1 C6 154.67(18)
N S C1 C6 -91.62(19)
C6 C1 C2 C3 0.6(3)
S C1 C2 C3 -176.95(17)
C1 C2 C3 C4 -0.1(4)
C2 C3 C4 C5 -0.8(4)
C2 C3 C4 C7 178.0(3)
C3 C4 C5 C6 1.3(4)
C7 C4 C5 C6 -177.6(3)
C4 C5 C6 C1 -0.8(4)
C2 C1 C6 C5 -0.1(3)
S C1 C6 C5 177.36(18)
C11 O2 C8 C9 59.4(2)
C10 N C9 C8 56.7(2)
S N C9 C8 -163.62(14)
O2 C8 C9 N -56.5(3)
C9 N C10 C11 -57.4(2)
S N C10 C11 162.91(16)
C8 O2 C11 C12 177.57(17)
C8 O2 C11 C10 -60.1(2)
N C10 C11 O2 58.2(2)
N C10 C11 C12 176.5(2)
O2 C11 C12 C13 -65.3(3)
C10 C11 C12 C13 174.3(2)
C11 C12 C13 O1 -39.4(3)
C11 C12 C13 C14 139.6(2)
O1 C13 C14 C19 15.8(4)
C12 C13 C14 C19 -163.2(2)
O1 C13 C14 C15 -110.1(3)
C12 C13 C14 C15 71.0(3)
C19 C14 C15 C16 51.7(4)
C13 C14 C15 C16 178.4(3)
C14 C15 C16 C17 -52.0(4)
C15 C16 C17 C18 53.7(5)
C16 C17 C18 C19 -53.9(5)
C13 C14 C19 C18 -178.2(3)
C15 C14 C19 C18 -53.9(4)
C17 C18 C19 C14 55.0(5)
